data_7715646
loop_
_publ_author_name
'Borys, Andryj M.'
'Vedani, Luca'
'Hevia, Eva'

_publ_section_title
;
 The coordination of alkali-metal nickelates to organic &#x3c0;-systems:
 synthetic, structural and spectroscopic insights.
;
_journal_issue 19
_journal_name_full 'Dalton transactions (Cambridge, England : 2003)'
_journal_page_first 8382
_journal_page_last 8390
_journal_paper_doi 10.1039/d4dt00889h
_journal_volume 53
_journal_year 2024
_chemical_formula_moiety 'C42 H52 Li2 Ni O4'
_chemical_formula_sum 'C42 H52 Li2 Ni O4'
_chemical_formula_weight 693.42
_space_group_crystal_system monoclinic
_space_group_IT_number 14
_space_group_name_Hall '-P 2yn'
_space_group_name_H-M_alt 'P 1 21/n 1'
_atom_sites_solution_hydrogens mixed
_atom_sites_solution_primary dual
_audit_creation_date 2023-10-17
_audit_creation_method
;
Olex2 1.5
(compiled 2023.03.06 svn.rbb2c1857 for OlexSys, GUI svn.r6748)
;
_audit_update_record
;
2024-01-17 deposited with the CCDC.	2024-04-03 downloaded from the CCDC.
;
_cell_angle_alpha 90
_cell_angle_beta 101.5340(10)
_cell_angle_gamma 90
_cell_formula_units_Z 4
_cell_length_a 16.7487(2)
_cell_length_b 12.4289(2)
_cell_length_c 18.2015(3)
_cell_measurement_reflns_used 46696
_cell_measurement_temperature 173.00(10)
_cell_measurement_theta_max 33.6420
_cell_measurement_theta_min 2.2330
_cell_volume 3712.45(10)
_computing_cell_refinement 'CrysAlisPro 1.171.42.89a (Rigaku OD, 2023)'
_computing_data_collection 'CrysAlisPro 1.171.42.89a (Rigaku OD, 2023)'
_computing_data_reduction 'CrysAlisPro 1.171.42.89a (Rigaku OD, 2023)'
_computing_molecular_graphics 'Olex2 1.5 (Dolomanov et al., 2009)'
_computing_publication_material 'Olex2 1.5 (Dolomanov et al., 2009)'
_computing_structure_refinement 'SHELXL 2018/3 (Sheldrick, 2015)'
_computing_structure_solution 'SHELXT 2018/2 (Sheldrick, 2018)'
_diffrn_ambient_environment N~2~
_diffrn_ambient_temperature 173.00(10)
_diffrn_detector 'Hybrid Pixel Array Detector'
_diffrn_detector_area_resol_mean 10.0000
_diffrn_detector_type 'HyPix-Arc 100'
_diffrn_measured_fraction_theta_full 0.999
_diffrn_measured_fraction_theta_max 1.000
_diffrn_measurement_details
;
List of Runs (angles in degrees, time in seconds):

  # Type    Start    End  Width  t~exp~   \w     \q     \k     \f   Frames
#--------------------------------------------------------------------------
  1  \w      7.00  61.00   0.50    3.50    --   13.07-111.00-174.00  108
  2  \w    -61.00  -3.00   0.50    3.50    --  -13.54 111.00 -80.00  116
  3  \w    -67.00  33.00   0.50    3.50    --   13.07 -38.00 -90.00  200
  4  \w    -19.00  29.00   0.50    3.50    --  -13.54 -99.00-180.00   96
  5  \w    -25.00  67.00   0.50    3.50    --  -13.54  19.00 -90.00  184
  6  \w    -19.00  29.00   0.50    3.50    --  -13.54 -99.00 -60.00   96
  7  \w    -19.00  29.00   0.50    3.50    --  -13.54 -99.00  30.00   96
  8  \w    -25.00  67.00   0.50    3.50    --  -13.54  19.00-180.00  184
  9  \w    -35.00  63.00   0.50    3.50    --  -13.54  57.00  60.00  196
 10  \w    -19.00  29.00   0.50    3.50    --  -13.54 -99.00-120.00   96
 11  \w    -19.00  29.00   0.50    3.50    --  -13.54 -99.00 -30.00   96
 12  \w    -83.00 -58.00   0.50    3.50    --  -13.54 -77.00 -60.00   50
 13  \w    -94.00   7.00   0.50    3.50    --  -13.54 -38.00 120.00  202
;
_diffrn_measurement_device 'four-circle diffractometer'
_diffrn_measurement_device_type 'XtaLAB Synergy R, HyPix-Arc 100'
_diffrn_measurement_method '\w scans'
_diffrn_orient_matrix_type 'CrysAlisPro convention (1999,Acta A55,543-557)'
_diffrn_orient_matrix_UB_11 0.0209465000
_diffrn_orient_matrix_UB_12 0.0289978000
_diffrn_orient_matrix_UB_13 -0.0238853000
_diffrn_orient_matrix_UB_21 -0.0187346000
_diffrn_orient_matrix_UB_22 -0.0323662000
_diffrn_orient_matrix_UB_23 -0.0307356000
_diffrn_orient_matrix_UB_31 -0.0328451000
_diffrn_orient_matrix_UB_32 0.0369814000
_diffrn_orient_matrix_UB_33 -0.0081680000
_diffrn_radiation_monochromator mirror
_diffrn_radiation_probe x-ray
_diffrn_radiation_type 'Mo K\a'
_diffrn_radiation_wavelength 0.71073
_diffrn_reflns_av_R_equivalents 0.0355
_diffrn_reflns_av_unetI/netI 0.0199
_diffrn_reflns_Laue_measured_fraction_full 0.999
_diffrn_reflns_Laue_measured_fraction_max 1.000
_diffrn_reflns_limit_h_max 23
_diffrn_reflns_limit_h_min -23
_diffrn_reflns_limit_k_max 17
_diffrn_reflns_limit_k_min -17
_diffrn_reflns_limit_l_max 25
_diffrn_reflns_limit_l_min -25
_diffrn_reflns_number 108687
_diffrn_reflns_point_group_measured_fraction_full 0.999
_diffrn_reflns_point_group_measured_fraction_max 1.000
_diffrn_reflns_theta_full 25.242
_diffrn_reflns_theta_max 30.030
_diffrn_reflns_theta_min 2.055
_diffrn_source 'micro-focus sealed X-ray tube'
_diffrn_source_type 'Mova (Mo) X-ray Source'
_exptl_absorpt_coefficient_mu 0.562
_exptl_absorpt_correction_T_max 1.000
_exptl_absorpt_correction_T_min 0.758
_exptl_absorpt_correction_type gaussian
_exptl_absorpt_process_details
;
CrysAlisPro 1.171.42.89a (Rigaku Oxford Diffraction, 2023)
Numerical absorption correction based on gaussian integration over
a multifaceted crystal model
Empirical absorption correction using spherical harmonics,
implemented in SCALE3 ABSPACK scaling algorithm.
;
_exptl_crystal_colour red
_exptl_crystal_colour_primary red
_exptl_crystal_density_diffrn 1.241
_exptl_crystal_description block
_exptl_crystal_F_000 1480
_exptl_crystal_size_max 0.176
_exptl_crystal_size_mid 0.134
_exptl_crystal_size_min 0.071
_refine_diff_density_max 0.446
_refine_diff_density_min -0.327
_refine_diff_density_rms 0.050
_refine_ls_extinction_method none
_refine_ls_goodness_of_fit_ref 1.029
_refine_ls_hydrogen_treatment mixed
_refine_ls_matrix_type full
_refine_ls_number_parameters 495
_refine_ls_number_reflns 10860
_refine_ls_number_restraints 136
_refine_ls_restrained_S_all 1.043
_refine_ls_R_factor_all 0.0463
_refine_ls_R_factor_gt 0.0377
_refine_ls_shift/su_max 0.002
_refine_ls_shift/su_mean 0.000
_refine_ls_structure_factor_coef Fsqd
_refine_ls_weighting_details 'w=1/[\s^2^(Fo^2^)+(0.0521P)^2^+1.1336P] where P=(Fo^2^+2Fc^2^)/3'
_refine_ls_weighting_scheme calc
_refine_ls_wR_factor_gt 0.0971
_refine_ls_wR_factor_ref 0.1012
_reflns_Friedel_coverage 0.000
_reflns_number_gt 9205
_reflns_number_total 10860
_reflns_threshold_expression 'I > 2\s(I)'
_cod_data_source_file d4dt00889h2.cif
_cod_data_source_block 23eh159_amb-1120
_cod_depositor_comments 'Adding full bibliography for 7715639--7715655.cif.'
_cod_database_code 7715646
_shelx_shelxl_version_number 2018/3
_chemical_oxdiff_formula 'C168  H208  Li8  Ni4  O16  '
_shelx_space_group_comment
;
The symmetry employed for this shelxl refinement is uniquely defined
by the following loop, which should always be used as a source of
symmetry information in preference to the above space-group names.
They are only intended as comments.
;
_shelx_estimated_absorpt_t_max 0.961
_shelx_estimated_absorpt_t_min 0.907
_olex2_refinement_description
;
1. Fixed Uiso
 At 1.2 times of:
  All C(H) groups, All C(H,H) groups, All C(H,H,H,H) groups
2. Restrained distances
 C36A-C35 \\sim C36-C35
 with sigma of 0.02
 C37-C36A \\sim C37-C36
 with sigma of 0.02
 C30A-C29 \\sim C30-C29
 with sigma of 0.02
 O1-C30A \\sim O1-C30
 with sigma of 0.02
 C34-C33A \\sim C34-C33
 with sigma of 0.02
 C33A-C32 \\sim C33-C32
 with sigma of 0.02
 O4-C42 \\sim O4-C42A
 with sigma of 0.02
 C42-C41 \\sim C42A-C41A
 with sigma of 0.02
 C41A-C40 \\sim C41-C40
 with sigma of 0.02
3. Rigid bond restraints
 C42, C42A, C41A, C41, O4
 with sigma for 1-2 distances of 0.01 and sigma for 1-3 distances of 0.01
 C24, C23
 with sigma for 1-2 distances of 0.01 and sigma for 1-3 distances of 0.01
4. Uiso/Uaniso restraints and constraints
Uanis(C36A) \\sim Ueq, Uanis(C36) \\sim Ueq, Uanis(C35) \\sim Ueq, Uanis(C37)
\\sim Ueq: with sigma of 0.01 and sigma for terminal atoms of 0.02
Uanis(C30A) \\sim Ueq, Uanis(C30) \\sim Ueq, Uanis(C29) \\sim Ueq, Uanis(O1)
\\sim Ueq, Uanis(C27) \\sim Ueq, Uanis(C28) \\sim Ueq: with sigma of 0.01 and
sigma for terminal atoms of 0.02
Uanis(C33) \\sim Ueq, Uanis(C33A) \\sim Ueq, Uanis(C34) \\sim Ueq, Uanis(C32)
\\sim Ueq, Uanis(C31) \\sim Ueq: with sigma of 0.01 and sigma for terminal
atoms of 0.02
Uanis(C41A) \\sim Ueq, Uanis(C41) \\sim Ueq, Uanis(C42) \\sim Ueq, Uanis(C42A)
\\sim Ueq, Uanis(C40) \\sim Ueq: with sigma of 0.01 and sigma for terminal
atoms of 0.02
5. Others
 Sof(H37C)=Sof(H37D)=Sof(H35C)=Sof(H35D)=Sof(C36A)=Sof(H36C)=Sof(H36D)=1-FVAR(1)
 Sof(H37A)=Sof(H37B)=Sof(C36)=Sof(H36A)=Sof(H36B)=Sof(H35A)=Sof(H35B)=FVAR(1)
 Sof(H29C)=Sof(H29D)=Sof(C30A)=Sof(H30C)=Sof(H30D)=1-FVAR(2)
 Sof(C30)=Sof(H30A)=Sof(H30B)=Sof(H29A)=Sof(H29B)=FVAR(2)
 Sof(H34C)=Sof(H34D)=Sof(H32C)=Sof(H32D)=Sof(C33A)=Sof(H33C)=Sof(H33D)=1-FVAR(3)
 Sof(H34A)=Sof(H34B)=Sof(C33)=Sof(H33A)=Sof(H33B)=Sof(H32A)=Sof(H32B)=FVAR(3)
 Sof(H40C)=Sof(H40D)=Sof(C41A)=Sof(H41C)=Sof(H41D)=Sof(C42A)=Sof(H42C)=
 Sof(H42D)=1-FVAR(4)
 Sof(C42)=Sof(H42A)=Sof(H42B)=Sof(C41)=Sof(H41A)=Sof(H41B)=Sof(H40A)=Sof(H40B)=
 FVAR(4)
6.a Ternary CH refined with riding coordinates:
 C14(H14)
6.b Secondary CH2 refined with riding coordinates:
 C27(H27A,H27B), C38(H38A,H38B), C31(H31A,H31B), C39(H39A,H39B), C28(H28A,
 H28B), C34(H34A,H34B), C34(H34C,H34D), C37(H37A,H37B), C37(H37C,H37D),
 C30(H30A,H30B), C42(H42A,H42B), C29(H29A,H29B), C29(H29C,H29D), C41(H41A,H41B),
  C36(H36A,H36B), C35(H35A,H35B), C35(H35C,H35D), C33(H33A,H33B), C32(H32A,
 H32B), C32(H32C,H32D), C40(H40A,H40B), C40(H40C,H40D), C36A(H36C,H36D),
 C30A(H30C,H30D), C33A(H33C,H33D), C41A(H41C,H41D), C42A(H42C,H42D)
6.c Aromatic/amide H refined with riding coordinates:
 C6(H6), C2(H2), C12(H12), C5(H5), C8(H8), C3(H3), C16(H16), C4(H4), C17(H17),
 C11(H11), C19(H19), C9(H9), C18(H18), C10(H10), C22(H22), C25(H25), C23(H23),
 C24(H24)
;
_olex2_submission_special_instructions 'No special instructions were received'
_oxdiff_exptl_absorpt_empirical_details
;
Empirical correction (ABSPACK) includes:
- Absorption correction using spherical harmonics
- Frame scaling
;
_oxdiff_exptl_absorpt_empirical_full_max 1.107
_oxdiff_exptl_absorpt_empirical_full_min 0.931

loop_
_space_group_symop_operation_xyz
'x, y, z'
'-x+1/2, y+1/2, -z+1/2'
'-x, -y, -z'
'x-1/2, -y-1/2, z-1/2'

loop_
_atom_site_label
_atom_site_type_symbol
_atom_site_fract_x
_atom_site_fract_y
_atom_site_fract_z
_atom_site_U_iso_or_equiv
_atom_site_adp_type
_atom_site_occupancy
_atom_site_site_symmetry_order
_atom_site_calc_flag
_atom_site_refinement_flags_posn
_atom_site_refinement_flags_adp
_atom_site_refinement_flags_occupancy
_atom_site_disorder_assembly
_atom_site_disorder_group
Ni1 Ni 0.30440(2) 0.37750(2) 0.54163(2) 0.02470(5) Uani 1 1 d . . . . .
O4 O 0.08120(7) 0.33772(10) 0.49158(7) 0.0475(3) Uani 1 1 d D U . . .
O2 O 0.47108(7) 0.17344(9) 0.45329(7) 0.0473(3) Uani 1 1 d . . . . .
O1 O 0.50174(7) 0.28307(10) 0.60475(7) 0.0507(3) Uani 1 1 d D U . . .
O3 O 0.11717(8) 0.17022(10) 0.61031(7) 0.0507(3) Uani 1 1 d . . . . .
C1 C 0.28371(8) 0.22929(10) 0.50702(7) 0.0272(2) Uani 1 1 d . . . . .
C14 C 0.34585(8) 0.52393(10) 0.52960(7) 0.0302(2) Uani 1 1 d . . . . .
H14 H 0.389446 0.549945 0.571654 0.036 Uiso 1 1 calc R U . . .
C7 C 0.26155(8) 0.38962(10) 0.63343(7) 0.0298(3) Uani 1 1 d . . . . .
C15 C 0.28247(8) 0.60113(10) 0.50090(8) 0.0300(3) Uani 1 1 d . . . . .
C6 C 0.23723(8) 0.21242(11) 0.43363(8) 0.0331(3) Uani 1 1 d . . . . .
H6 H 0.221312 0.273541 0.402844 0.040 Uiso 1 1 calc R U . . .
C2 C 0.30548(9) 0.13235(11) 0.54692(7) 0.0338(3) Uani 1 1 d . . . . .
H2 H 0.336864 0.136897 0.596443 0.041 Uiso 1 1 calc R U . . .
C12 C 0.20936(9) 0.46963(12) 0.65183(8) 0.0373(3) Uani 1 1 d . . . . .
H12 H 0.183431 0.516865 0.613332 0.045 Uiso 1 1 calc R U . . .
C13 C 0.37220(8) 0.44866(11) 0.47814(8) 0.0323(3) Uani 1 1 d . . . . .
C20 C 0.24115(9) 0.59938(11) 0.42479(8) 0.0337(3) Uani 1 1 d . . . . .
C26 C 0.33246(9) 0.45163(11) 0.39906(8) 0.0355(3) Uani 1 1 d . . . . .
C21 C 0.26627(9) 0.52111(12) 0.37280(8) 0.0362(3) Uani 1 1 d . . . . .
C5 C 0.21384(10) 0.11145(13) 0.40449(9) 0.0426(3) Uani 1 1 d . . . . .
H5 H 0.181747 0.105363 0.355349 0.051 Uiso 1 1 calc R U . . .
C8 C 0.29479(10) 0.32196(13) 0.69415(8) 0.0397(3) Uani 1 1 d . . . . .
H8 H 0.329147 0.264576 0.685334 0.048 Uiso 1 1 calc R U . . .
C3 C 0.28328(11) 0.03030(12) 0.51740(9) 0.0407(3) Uani 1 1 d . . . . .
H3 H 0.300402 -0.031971 0.546583 0.049 Uiso 1 1 calc R U . . .
C16 C 0.25955(9) 0.68020(11) 0.54828(9) 0.0365(3) Uani 1 1 d . . . . .
H16 H 0.287700 0.683762 0.599004 0.044 Uiso 1 1 calc R U . . .
C4 C 0.23682(10) 0.01949(12) 0.44636(9) 0.0435(3) Uani 1 1 d . . . . .
H4 H 0.220833 -0.049635 0.426434 0.052 Uiso 1 1 calc R U . . .
C17 C 0.19770(10) 0.75238(12) 0.52341(10) 0.0446(4) Uani 1 1 d . . . . .
H17 H 0.183524 0.804440 0.556821 0.053 Uiso 1 1 calc R U . . .
C11 C 0.19379(10) 0.48302(15) 0.72395(10) 0.0481(4) Uani 1 1 d . . . . .
H11 H 0.158354 0.538719 0.733471 0.058 Uiso 1 1 calc R U . . .
C19 C 0.17804(10) 0.67376(13) 0.40141(9) 0.0446(4) Uani 1 1 d . . . . .
H19 H 0.149432 0.672316 0.350786 0.053 Uiso 1 1 calc R U . . .
C9 C 0.28002(11) 0.33466(17) 0.76620(9) 0.0504(4) Uani 1 1 d . . . . .
H9 H 0.304749 0.287285 0.805112 0.060 Uiso 1 1 calc R U . . .
C18 C 0.15630(11) 0.74892(13) 0.44975(11) 0.0497(4) Uani 1 1 d . . . . .
H18 H 0.113118 0.797954 0.432447 0.060 Uiso 1 1 calc R U . . .
C10 C 0.22965(11) 0.41575(17) 0.78119(9) 0.0517(4) Uani 1 1 d . . . . .
H10 H 0.219754 0.425170 0.830389 0.062 Uiso 1 1 calc R U . . .
C22 C 0.22751(12) 0.51582(15) 0.29693(9) 0.0500(4) Uani 1 1 d . . . . .
H22 H 0.182306 0.561568 0.279291 0.060 Uiso 1 1 calc R U . . .
C25 C 0.35870(13) 0.38362(13) 0.34718(10) 0.0497(4) Uani 1 1 d . . . . .
H25 H 0.404545 0.338453 0.363624 0.060 Uiso 1 1 calc R U . . .
C27 C 0.49990(10) 0.37903(13) 0.64953(10) 0.0456(4) Uani 1 1 d . U . . .
H27A H 0.443820 0.393889 0.656509 0.055 Uiso 1 1 calc R U . . .
H27B H 0.519781 0.442092 0.625213 0.055 Uiso 1 1 calc R U . . .
C23 C 0.25299(14) 0.44652(17) 0.24746(10) 0.0591(5) Uani 1 1 d . U . . .
H23 H 0.225221 0.443916 0.196585 0.071 Uiso 1 1 calc R U . . .
C24 C 0.31949(15) 0.38049(16) 0.27242(11) 0.0607(5) Uani 1 1 d . U . . .
H24 H 0.338223 0.333216 0.238491 0.073 Uiso 1 1 calc R U . . .
C38 C 0.09924(14) 0.05924(15) 0.59113(12) 0.0591(5) Uani 1 1 d . . . . .
H38A H 0.150091 0.016518 0.598220 0.071 Uiso 1 1 calc R U . . .
H38B H 0.070638 0.052843 0.538177 0.071 Uiso 1 1 calc R U . . .
C31 C 0.54669(12) 0.20340(17) 0.43273(15) 0.0673(6) Uani 1 1 d . U . . .
H31A H 0.593402 0.167885 0.465751 0.081 Uiso 1 1 calc R U . . .
H31B H 0.554699 0.282309 0.436000 0.081 Uiso 1 1 calc R U . . .
C39 C 0.09100(12) 0.43711(16) 0.45444(12) 0.0572(5) Uani 1 1 d . . . . .
H39A H 0.148323 0.446179 0.449209 0.069 Uiso 1 1 calc R U . . .
H39B H 0.075940 0.498598 0.483470 0.069 Uiso 1 1 calc R U . . .
C28 C 0.55494(13) 0.35539(17) 0.72300(11) 0.0603(5) Uani 1 1 d . U . . .
H28A H 0.522973 0.332689 0.760560 0.072 Uiso 1 1 calc R U . . .
H28B H 0.587295 0.419798 0.742115 0.072 Uiso 1 1 calc R U . . .
C34 C 0.43436(13) 0.08740(18) 0.40558(13) 0.0649(6) Uani 1 1 d D U . . .
H34A H 0.381148 0.110596 0.375636 0.078 Uiso 0.795(12) 1 calc R U P A 1
H34B H 0.425287 0.024318 0.436100 0.078 Uiso 0.795(12) 1 calc R U P A 1
H34C H 0.374146 0.092230 0.395324 0.078 Uiso 0.205(12) 1 calc R U P A 2
H34D H 0.451377 0.016220 0.427695 0.078 Uiso 0.205(12) 1 calc R U P A 2
C37 C 0.04585(14) 0.02021(17) 0.64267(14) 0.0687(6) Uani 1 1 d D U . . .
H37A H 0.056206 -0.056586 0.655572 0.082 Uiso 0.881(13) 1 calc R U P B 1
H37B H -0.012540 0.029899 0.619948 0.082 Uiso 0.881(13) 1 calc R U P B 1
H37C H 0.071550 -0.041691 0.672584 0.082 Uiso 0.119(13) 1 calc R U P B 2
H37D H -0.007743 -0.002860 0.613426 0.082 Uiso 0.119(13) 1 calc R U P B 2
C30 C 0.58369(13) 0.2433(2) 0.62468(16) 0.0503(8) Uani 0.828(8) 1 d D U P C 1
H30A H 0.619588 0.281126 0.596004 0.060 Uiso 0.828(8) 1 calc R U P C 1
H30B H 0.585528 0.165197 0.614578 0.060 Uiso 0.828(8) 1 calc R U P C 1
C42 C 0.0247(2) 0.2672(3) 0.4414(2) 0.0489(8) Uani 0.788(13) 1 d D U P D 1
H42A H -0.011308 0.228272 0.469396 0.059 Uiso 0.788(13) 1 calc R U P D 1
H42B H 0.054807 0.214144 0.416853 0.059 Uiso 0.788(13) 1 calc R U P D 1
C29 C 0.60972(14) 0.26593(19) 0.70767(12) 0.0676(6) Uani 1 1 d D U . . .
H29A H 0.602641 0.201267 0.737476 0.081 Uiso 0.828(8) 1 calc R U P C 1
H29B H 0.667560 0.288425 0.720107 0.081 Uiso 0.828(8) 1 calc R U P C 1
H29C H 0.655852 0.293207 0.686461 0.081 Uiso 0.172(8) 1 calc R U P C 2
H29D H 0.630861 0.223046 0.753241 0.081 Uiso 0.172(8) 1 calc R U P C 2
C41 C -0.0239(2) 0.3425(3) 0.3844(3) 0.0572(10) Uani 0.788(13) 1 d D U P D 1
H41A H -0.072432 0.370265 0.401718 0.069 Uiso 0.788(13) 1 calc R U P D 1
H41B H -0.041663 0.306338 0.335401 0.069 Uiso 0.788(13) 1 calc R U P D 1
C36 C 0.0711(3) 0.0914(3) 0.7108(2) 0.0673(10) Uani 0.881(13) 1 d D U P B 1
H36A H 0.027005 0.097841 0.739571 0.081 Uiso 0.881(13) 1 calc R U P B 1
H36B H 0.120927 0.063888 0.744238 0.081 Uiso 0.881(13) 1 calc R U P B 1
C35 C 0.08679(16) 0.1973(2) 0.67572(14) 0.0750(7) Uani 1 1 d D U . . .
H35A H 0.035807 0.239473 0.662229 0.090 Uiso 0.881(13) 1 calc R U P B 1
H35B H 0.127354 0.240236 0.710785 0.090 Uiso 0.881(13) 1 calc R U P B 1
H35C H 0.055356 0.265174 0.667078 0.090 Uiso 0.119(13) 1 calc R U P B 2
H35D H 0.132920 0.208542 0.718409 0.090 Uiso 0.119(13) 1 calc R U P B 2
C33 C 0.4919(2) 0.0585(3) 0.3545(2) 0.0609(10) Uani 0.795(12) 1 d D U P A 1
H33A H 0.462081 0.038288 0.303840 0.073 Uiso 0.795(12) 1 calc R U P A 1
H33B H 0.529079 -0.000684 0.375539 0.073 Uiso 0.795(12) 1 calc R U P A 1
C32 C 0.53807(17) 0.1653(3) 0.35338(17) 0.0903(8) Uani 1 1 d D U . . .
H32A H 0.591940 0.153849 0.340105 0.108 Uiso 0.795(12) 1 calc R U P A 1
H32B H 0.506331 0.217029 0.317649 0.108 Uiso 0.795(12) 1 calc R U P A 1
H32C H 0.536299 0.227712 0.319268 0.108 Uiso 0.205(12) 1 calc R U P A 2
H32D H 0.585240 0.119837 0.348484 0.108 Uiso 0.205(12) 1 calc R U P A 2
C40 C 0.03630(17) 0.4319(2) 0.37942(14) 0.0862(8) Uani 1 1 d D U . . .
H40A H 0.067848 0.415620 0.340213 0.103 Uiso 0.788(13) 1 calc R U P D 1
H40B H 0.007549 0.501157 0.367180 0.103 Uiso 0.788(13) 1 calc R U P D 1
H40C H -0.005322 0.489461 0.373768 0.103 Uiso 0.212(13) 1 calc R U P D 2
H40D H 0.067756 0.439287 0.339074 0.103 Uiso 0.212(13) 1 calc R U P D 2
Li2 Li 0.17372(15) 0.2769(2) 0.56091(15) 0.0392(5) Uani 1 1 d . . . . .
Li1 Li 0.41810(15) 0.2585(2) 0.51803(16) 0.0398(5) Uani 1 1 d . . . . .
H13 H 0.4297(12) 0.4281(15) 0.4874(10) 0.045(5) Uiso 1 1 d . . . . .
C36A C 0.0355(14) 0.1128(14) 0.6934(12) 0.047(5) Uani 0.119(13) 1 d D U P B 2
H36C H -0.022107 0.136560 0.684167 0.057 Uiso 0.119(13) 1 calc R U P B 2
H36D H 0.052162 0.091534 0.746676 0.057 Uiso 0.119(13) 1 calc R U P B 2
C30A C 0.5529(10) 0.2058(9) 0.6535(8) 0.064(4) Uani 0.172(8) 1 d D U P C 2
H30C H 0.518889 0.159354 0.679038 0.077 Uiso 0.172(8) 1 calc R U P C 2
H30D H 0.582440 0.159441 0.623575 0.077 Uiso 0.172(8) 1 calc R U P C 2
C33A C 0.4681(9) 0.1077(16) 0.3350(8) 0.076(5) Uani 0.205(12) 1 d D U P A 2
H33C H 0.478986 0.038363 0.312157 0.091 Uiso 0.205(12) 1 calc R U P A 2
H33D H 0.427683 0.148064 0.297967 0.091 Uiso 0.205(12) 1 calc R U P A 2
C41A C -0.0008(14) 0.3285(13) 0.3771(9) 0.078(5) Uani 0.212(13) 1 d D U P D 2
H41C H 0.027820 0.276163 0.350479 0.094 Uiso 0.212(13) 1 calc R U P D 2
H41D H -0.058766 0.331869 0.351712 0.094 Uiso 0.212(13) 1 calc R U P D 2
C42A C 0.0072(8) 0.2981(15) 0.4574(8) 0.060(3) Uani 0.212(13) 1 d D U P D 2
H42C H -0.036968 0.330665 0.478826 0.073 Uiso 0.212(13) 1 calc R U P D 2
H42D H 0.005419 0.218986 0.463047 0.073 Uiso 0.212(13) 1 calc R U P D 2

loop_
_atom_site_aniso_label
_atom_site_aniso_U_11
_atom_site_aniso_U_22
_atom_site_aniso_U_33
_atom_site_aniso_U_23
_atom_site_aniso_U_13
_atom_site_aniso_U_12
Ni1 0.02676(8) 0.02552(8) 0.02225(8) -0.00005(6) 0.00592(6) -0.00134(6)
O4 0.0344(5) 0.0537(7) 0.0523(7) 0.0065(5) 0.0040(5) -0.0099(5)
O2 0.0372(5) 0.0435(6) 0.0667(8) -0.0173(5) 0.0239(5) -0.0086(5)
O1 0.0370(6) 0.0522(7) 0.0570(7) -0.0133(6) -0.0048(5) 0.0050(5)
O3 0.0579(7) 0.0489(7) 0.0504(7) -0.0029(5) 0.0232(6) -0.0179(6)
C1 0.0283(6) 0.0298(6) 0.0247(6) -0.0007(5) 0.0082(5) -0.0022(5)
C14 0.0317(6) 0.0285(6) 0.0298(6) -0.0004(5) 0.0050(5) -0.0055(5)
C7 0.0310(6) 0.0327(6) 0.0258(6) -0.0027(5) 0.0061(5) -0.0045(5)
C15 0.0319(6) 0.0255(6) 0.0329(6) 0.0029(5) 0.0072(5) -0.0067(5)
C6 0.0352(7) 0.0339(7) 0.0288(6) 0.0007(5) 0.0034(5) -0.0004(5)
C2 0.0431(7) 0.0323(7) 0.0271(6) 0.0010(5) 0.0098(5) 0.0010(5)
C12 0.0377(7) 0.0411(7) 0.0347(7) -0.0030(6) 0.0109(6) 0.0008(6)
C13 0.0330(6) 0.0315(6) 0.0345(7) 0.0024(5) 0.0122(5) -0.0023(5)
C20 0.0370(7) 0.0304(6) 0.0334(7) 0.0071(5) 0.0062(5) -0.0075(5)
C26 0.0465(8) 0.0322(6) 0.0315(7) 0.0012(5) 0.0167(6) -0.0111(6)
C21 0.0436(7) 0.0358(7) 0.0296(6) 0.0036(5) 0.0082(5) -0.0143(6)
C5 0.0436(8) 0.0458(8) 0.0361(8) -0.0101(6) 0.0025(6) -0.0084(6)
C8 0.0465(8) 0.0459(8) 0.0267(6) 0.0011(6) 0.0073(6) 0.0042(6)
C3 0.0602(9) 0.0289(6) 0.0384(7) 0.0038(6) 0.0226(7) 0.0009(6)
C16 0.0404(7) 0.0296(6) 0.0401(7) -0.0010(5) 0.0098(6) -0.0059(5)
C4 0.0562(9) 0.0335(7) 0.0449(8) -0.0097(6) 0.0197(7) -0.0139(6)
C17 0.0479(9) 0.0303(7) 0.0580(10) 0.0020(6) 0.0164(7) 0.0009(6)
C11 0.0446(8) 0.0600(10) 0.0437(9) -0.0132(7) 0.0186(7) 0.0013(7)
C19 0.0454(8) 0.0416(8) 0.0427(8) 0.0133(7) -0.0007(6) -0.0040(6)
C9 0.0579(10) 0.0685(11) 0.0241(7) 0.0046(7) 0.0065(6) 0.0001(8)
C18 0.0460(9) 0.0376(8) 0.0645(11) 0.0128(7) 0.0085(8) 0.0058(7)
C10 0.0512(9) 0.0791(12) 0.0278(7) -0.0117(8) 0.0151(7) -0.0095(9)
C22 0.0603(10) 0.0553(10) 0.0327(8) 0.0039(7) 0.0052(7) -0.0195(8)
C25 0.0727(12) 0.0420(8) 0.0419(9) -0.0017(7) 0.0295(8) -0.0060(8)
C27 0.0401(8) 0.0420(8) 0.0509(9) -0.0040(7) -0.0004(7) 0.0012(6)
C23 0.0837(13) 0.0641(11) 0.0301(8) -0.0033(7) 0.0125(8) -0.0298(10)
C24 0.0977(16) 0.0532(10) 0.0400(9) -0.0126(8) 0.0352(10) -0.0255(10)
C38 0.0727(12) 0.0469(10) 0.0602(11) -0.0007(8) 0.0191(10) -0.0099(9)
C31 0.0462(10) 0.0557(11) 0.1113(18) -0.0148(11) 0.0427(11) -0.0101(8)
C39 0.0535(10) 0.0490(10) 0.0659(12) 0.0086(9) 0.0045(9) -0.0078(8)
C28 0.0647(12) 0.0604(11) 0.0481(10) -0.0024(8) -0.0072(9) 0.0145(9)
C34 0.0647(12) 0.0621(11) 0.0762(14) -0.0331(10) 0.0339(10) -0.0200(10)
C37 0.0665(12) 0.0491(10) 0.0960(17) 0.0059(11) 0.0296(12) -0.0114(9)
C30 0.0346(10) 0.0477(13) 0.0660(16) -0.0078(11) 0.0041(9) 0.0055(9)
C42 0.0298(12) 0.0490(16) 0.0648(18) -0.0052(12) 0.0026(11) -0.0075(10)
C29 0.0624(12) 0.0694(13) 0.0627(12) 0.0039(10) -0.0074(10) 0.0219(10)
C41 0.0439(16) 0.0575(17) 0.0642(19) -0.0077(14) -0.0037(13) 0.0046(13)
C36 0.068(2) 0.0798(18) 0.0616(17) 0.0152(13) 0.0301(15) -0.0050(15)
C35 0.0873(16) 0.0750(14) 0.0752(14) -0.0221(12) 0.0462(12) -0.0336(12)
C33 0.0559(16) 0.073(2) 0.0562(17) -0.0173(14) 0.0173(12) 0.0145(14)
C32 0.0815(17) 0.110(2) 0.0983(19) 0.0164(16) 0.0627(15) 0.0171(15)
C40 0.0844(16) 0.1029(19) 0.0621(13) 0.0285(13) -0.0072(12) -0.0324(15)
Li2 0.0342(12) 0.0448(13) 0.0392(13) -0.0008(11) 0.0089(10) -0.0100(10)
Li1 0.0309(11) 0.0420(13) 0.0461(14) -0.0104(11) 0.0066(10) -0.0009(10)
C36A 0.036(8) 0.068(9) 0.040(7) 0.009(6) 0.014(6) -0.004(6)
C30A 0.070(7) 0.042(6) 0.075(7) -0.001(5) 0.005(6) 0.018(5)
C33A 0.074(7) 0.082(8) 0.072(7) -0.023(6) 0.014(6) 0.017(6)
C41A 0.080(9) 0.077(7) 0.067(6) -0.033(5) -0.009(6) 0.015(6)
C42A 0.040(5) 0.059(7) 0.081(6) -0.002(5) 0.010(5) -0.007(4)

loop_
_atom_type_symbol
_atom_type_description
_atom_type_scat_dispersion_real
_atom_type_scat_dispersion_imag
_atom_type_scat_source
C C 0.0033 0.0016 'International Tables Vol C Tables 4.2.6.8 and 6.1.1.4'
H H 0.0000 0.0000 'International Tables Vol C Tables 4.2.6.8 and 6.1.1.4'
Li Li -0.0003 0.0001 'International Tables Vol C Tables 4.2.6.8 and 6.1.1.4'
Ni Ni 0.3393 1.1124 'International Tables Vol C Tables 4.2.6.8 and 6.1.1.4'
O O 0.0106 0.0060 'International Tables Vol C Tables 4.2.6.8 and 6.1.1.4'

loop_
_exptl_crystal_face_index_h
_exptl_crystal_face_index_k
_exptl_crystal_face_index_l
_exptl_crystal_face_perp_dist
-1 -1 1 0.0653
1 1 -1 0.0444
0 -1 1 0.0864
0 1 -1 0.0472
1 0 -1 0.0561
-1 0 1 0.0476
1 -1 1 0.0944
-1 1 -1 0.0731
0 0 1 0.0600
0 0 -1 0.0932
-1 1 1 0.0665
1 0 1 0.0757
0 -1 -1 0.0671
-1 -1 -1 0.0609
-1 1 0 0.0738
-1 -1 0 0.0477
1 1 0 0.0229
0 -1 0 0.0647
-1 0 0 0.0754

loop_
_geom_angle_atom_site_label_1
_geom_angle_atom_site_label_2
_geom_angle_atom_site_label_3
_geom_angle
_geom_angle_site_symmetry_1
_geom_angle_site_symmetry_3
_geom_angle_publ_flag
C1 Ni1 C14 151.14(5) . . ?
C1 Ni1 C13 108.53(5) . . ?
C1 Ni1 Li2 59.44(7) . . ?
C1 Ni1 Li1 58.83(7) . . ?
C14 Ni1 C13 43.09(5) . . ?
C14 Ni1 Li2 141.30(7) . . ?
C14 Ni1 Li1 103.19(7) . . ?
C7 Ni1 C1 106.06(5) . . ?
C7 Ni1 C14 102.79(5) . . ?
C7 Ni1 C13 144.69(6) . . ?
C7 Ni1 Li2 57.24(7) . . ?
C7 Ni1 Li1 127.75(8) . . ?
C13 Ni1 Li2 152.52(7) . . ?
C13 Ni1 Li1 67.76(8) . . ?
Li1 Ni1 Li2 115.22(9) . . ?
C39 O4 C42 109.99(17) . . ?
C39 O4 Li2 119.30(12) . . ?
C42 O4 Li2 120.20(18) . . ?
C42A O4 C39 106.0(7) . . ?
C42A O4 Li2 133.6(7) . . ?
C31 O2 Li1 123.64(13) . . ?
C34 O2 C31 109.15(14) . . ?
C34 O2 Li1 125.76(13) . . ?
C27 O1 Li1 120.08(12) . . ?
C27 O1 C30A 106.0(5) . . ?
C30 O1 C27 105.55(13) . . ?
C30 O1 Li1 131.20(14) . . ?
C30A O1 Li1 129.7(5) . . ?
C38 O3 Li2 129.54(14) . . ?
C35 O3 C38 109.68(14) . . ?
C35 O3 Li2 120.78(14) . . ?
Ni1 C1 Li2 74.28(8) . . ?
Ni1 C1 Li1 73.11(8) . . ?
C6 C1 Ni1 118.06(10) . . ?
C6 C1 Li2 95.89(11) . . ?
C6 C1 Li1 117.25(11) . . ?
C2 C1 Ni1 128.71(10) . . ?
C2 C1 C6 113.14(12) . . ?
C2 C1 Li2 98.31(11) . . ?
C2 C1 Li1 86.62(11) . . ?
Li1 C1 Li2 141.54(11) . . ?
Ni1 C14 H14 115.6 . . ?
C15 C14 Ni1 113.69(9) . . ?
C15 C14 H14 115.6 . . ?
C15 C14 C13 119.27(12) . . ?
C13 C14 Ni1 68.73(7) . . ?
C13 C14 H14 115.6 . . ?
Ni1 C7 Li2 76.09(8) . . ?
C12 C7 Ni1 127.60(10) . . ?
C12 C7 C8 113.64(13) . . ?
C12 C7 Li2 102.38(12) . . ?
C8 C7 Ni1 117.99(10) . . ?
C8 C7 Li2 101.37(12) . . ?
C20 C15 C14 121.39(12) . . ?
C16 C15 C14 120.69(12) . . ?
C16 C15 C20 117.91(13) . . ?
C1 C6 H6 118.2 . . ?
C5 C6 C1 123.53(13) . . ?
C5 C6 H6 118.2 . . ?
C1 C2 H2 118.2 . . ?
C1 C2 Li1 60.24(9) . . ?
C3 C2 C1 123.58(13) . . ?
C3 C2 H2 118.2 . . ?
C3 C2 Li1 128.33(11) . . ?
Li1 C2 H2 82.5 . . ?
C7 C12 H12 118.4 . . ?
C11 C12 C7 123.26(15) . . ?
C11 C12 H12 118.4 . . ?
Ni1 C13 Li1 66.12(7) . . ?
Ni1 C13 H13 116.2(11) . . ?
C14 C13 Ni1 68.19(7) . . ?
C14 C13 C26 118.79(12) . . ?
C14 C13 Li1 121.81(11) . . ?
C14 C13 H13 118.2(11) . . ?
C26 C13 Ni1 112.61(9) . . ?
C26 C13 Li1 110.89(11) . . ?
C26 C13 H13 114.5(11) . . ?
Li1 C13 H13 58.5(11) . . ?
C15 C20 C21 119.34(13) . . ?
C19 C20 C15 118.43(14) . . ?
C19 C20 C21 122.22(14) . . ?
C21 C26 C13 121.45(13) . . ?
C25 C26 C13 120.41(15) . . ?
C25 C26 C21 118.13(15) . . ?
C26 C21 C20 119.43(13) . . ?
C22 C21 C20 121.75(15) . . ?
C22 C21 C26 118.79(15) . . ?
C6 C5 H5 119.7 . . ?
C4 C5 C6 120.65(14) . . ?
C4 C5 H5 119.7 . . ?
C7 C8 H8 118.2 . . ?
C9 C8 C7 123.63(15) . . ?
C9 C8 H8 118.2 . . ?
C2 C3 H3 119.8 . . ?
C4 C3 C2 120.44(14) . . ?
C4 C3 H3 119.8 . . ?
C15 C16 H16 118.9 . . ?
C17 C16 C15 122.14(15) . . ?
C17 C16 H16 118.9 . . ?
C5 C4 H4 120.7 . . ?
C3 C4 C5 118.64(14) . . ?
C3 C4 H4 120.7 . . ?
C16 C17 H17 120.1 . . ?
C16 C17 C18 119.83(15) . . ?
C18 C17 H17 120.1 . . ?
C12 C11 H11 119.9 . . ?
C10 C11 C12 120.20(16) . . ?
C10 C11 H11 119.9 . . ?
C20 C19 H19 119.0 . . ?
C18 C19 C20 122.04(15) . . ?
C18 C19 H19 119.0 . . ?
C8 C9 H9 120.0 . . ?
C10 C9 C8 120.10(16) . . ?
C10 C9 H9 120.0 . . ?
C17 C18 H18 120.2 . . ?
C19 C18 C17 119.61(15) . . ?
C19 C18 H18 120.2 . . ?
C11 C10 H10 120.4 . . ?
C9 C10 C11 119.13(14) . . ?
C9 C10 H10 120.4 . . ?
C21 C22 H22 119.0 . . ?
C23 C22 C21 122.03(19) . . ?
C23 C22 H22 119.0 . . ?
C26 C25 H25 119.1 . . ?
C24 C25 C26 121.78(19) . . ?
C24 C25 H25 119.1 . . ?
O1 C27 H27A 110.7 . . ?
O1 C27 H27B 110.7 . . ?
O1 C27 C28 105.25(14) . . ?
H27A C27 H27B 108.8 . . ?
C28 C27 H27A 110.7 . . ?
C28 C27 H27B 110.7 . . ?
C22 C23 H23 120.3 . . ?
C22 C23 C24 119.41(17) . . ?
C24 C23 H23 120.3 . . ?
C25 C24 H24 120.1 . . ?
C23 C24 C25 119.78(17) . . ?
C23 C24 H24 120.1 . . ?
O3 C38 H38A 110.5 . . ?
O3 C38 H38B 110.5 . . ?
O3 C38 C37 106.24(16) . . ?
H38A C38 H38B 108.7 . . ?
C37 C38 H38A 110.5 . . ?
C37 C38 H38B 110.5 . . ?
O2 C31 H31A 110.9 . . ?
O2 C31 H31B 110.9 . . ?
O2 C31 C32 104.39(18) . . ?
H31A C31 H31B 108.9 . . ?
C32 C31 H31A 110.9 . . ?
C32 C31 H31B 110.9 . . ?
O4 C39 H39A 110.4 . . ?
O4 C39 H39B 110.4 . . ?
O4 C39 C40 106.73(16) . . ?
H39A C39 H39B 108.6 . . ?
C40 C39 H39A 110.4 . . ?
C40 C39 H39B 110.4 . . ?
C27 C28 H28A 110.6 . . ?
C27 C28 H28B 110.6 . . ?
C27 C28 C29 105.65(16) . . ?
H28A C28 H28B 108.7 . . ?
C29 C28 H28A 110.6 . . ?
C29 C28 H28B 110.6 . . ?
O2 C34 H34A 110.2 . . ?
O2 C34 H34B 110.2 . . ?
O2 C34 H34C 111.5 . . ?
O2 C34 H34D 111.5 . . ?
O2 C34 C33 107.46(17) . . ?
O2 C34 C33A 101.5(5) . . ?
H34A C34 H34B 108.5 . . ?
H34C C34 H34D 109.3 . . ?
C33 C34 H34A 110.2 . . ?
C33 C34 H34B 110.2 . . ?
C33A C34 H34C 111.5 . . ?
C33A C34 H34D 111.5 . . ?
C38 C37 H37A 111.2 . . ?
C38 C37 H37B 111.2 . . ?
C38 C37 H37C 110.3 . . ?
C38 C37 H37D 110.3 . . ?
C38 C37 C36 102.69(19) . . ?
C38 C37 C36A 107.0(5) . . ?
H37A C37 H37B 109.1 . . ?
H37C C37 H37D 108.6 . . ?
C36 C37 H37A 111.2 . . ?
C36 C37 H37B 111.2 . . ?
C36A C37 H37C 110.3 . . ?
C36A C37 H37D 110.3 . . ?
O1 C30 H30A 110.7 . . ?
O1 C30 H30B 110.7 . . ?
O1 C30 C29 104.99(18) . . ?
H30A C30 H30B 108.8 . . ?
C29 C30 H30A 110.7 . . ?
C29 C30 H30B 110.7 . . ?
O4 C42 H42A 110.9 . . ?
O4 C42 H42B 110.9 . . ?
O4 C42 C41 104.5(3) . . ?
H42A C42 H42B 108.9 . . ?
C41 C42 H42A 110.9 . . ?
C41 C42 H42B 110.9 . . ?
C28 C29 C30 104.96(16) . . ?
C28 C29 H29A 110.8 . . ?
C28 C29 H29B 110.8 . . ?
C28 C29 H29C 111.8 . . ?
C28 C29 H29D 111.8 . . ?
C30 C29 H29A 110.8 . . ?
C30 C29 H29B 110.8 . . ?
H29A C29 H29B 108.8 . . ?
H29C C29 H29D 109.6 . . ?
C30A C29 C28 99.6(5) . . ?
C30A C29 H29C 111.8 . . ?
C30A C29 H29D 111.8 . . ?
C42 C41 H41A 111.2 . . ?
C42 C41 H41B 111.2 . . ?
C42 C41 C40 102.8(3) . . ?
H41A C41 H41B 109.1 . . ?
C40 C41 H41A 111.2 . . ?
C40 C41 H41B 111.2 . . ?
C37 C36 H36A 111.4 . . ?
C37 C36 H36B 111.4 . . ?
H36A C36 H36B 109.2 . . ?
C35 C36 C37 101.9(2) . . ?
C35 C36 H36A 111.4 . . ?
C35 C36 H36B 111.4 . . ?
O3 C35 C36 105.6(2) . . ?
O3 C35 H35A 110.6 . . ?
O3 C35 H35B 110.6 . . ?
O3 C35 H35C 109.6 . . ?
O3 C35 H35D 109.6 . . ?
O3 C35 C36A 110.2(6) . . ?
C36 C35 H35A 110.6 . . ?
C36 C35 H35B 110.6 . . ?
H35A C35 H35B 108.7 . . ?
H35C C35 H35D 108.1 . . ?
C36A C35 H35C 109.6 . . ?
C36A C35 H35D 109.6 . . ?
C34 C33 H33A 111.6 . . ?
C34 C33 H33B 111.6 . . ?
C34 C33 C32 100.8(2) . . ?
H33A C33 H33B 109.4 . . ?
C32 C33 H33A 111.6 . . ?
C32 C33 H33B 111.6 . . ?
C31 C32 C33 102.2(2) . . ?
C31 C32 H32A 111.3 . . ?
C31 C32 H32B 111.3 . . ?
C31 C32 H32C 110.0 . . ?
C31 C32 H32D 110.0 . . ?
C33 C32 H32A 111.3 . . ?
C33 C32 H32B 111.3 . . ?
H32A C32 H32B 109.2 . . ?
H32C C32 H32D 108.4 . . ?
C33A C32 C31 108.4(5) . . ?
C33A C32 H32C 110.0 . . ?
C33A C32 H32D 110.0 . . ?
C39 C40 C41 105.8(2) . . ?
C39 C40 H40A 110.6 . . ?
C39 C40 H40B 110.6 . . ?
C39 C40 H40C 110.8 . . ?
C39 C40 H40D 110.8 . . ?
C41 C40 H40A 110.6 . . ?
C41 C40 H40B 110.6 . . ?
H40A C40 H40B 108.7 . . ?
H40C C40 H40D 108.9 . . ?
C41A C40 C39 104.6(8) . . ?
C41A C40 H40C 110.8 . . ?
C41A C40 H40D 110.8 . . ?
O4 Li2 Ni1 107.95(11) . . ?
O4 Li2 O3 99.55(12) . . ?
O4 Li2 C1 114.84(13) . . ?
O4 Li2 C7 118.69(14) . . ?
O3 Li2 Ni1 152.49(14) . . ?
O3 Li2 C1 121.26(14) . . ?
O3 Li2 C7 118.18(13) . . ?
C1 Li2 Ni1 46.27(5) . . ?
C7 Li2 Ni1 46.67(6) . . ?
C7 Li2 C1 85.76(9) . . ?
Ni1 Li1 C2 73.37(7) . . ?
Ni1 Li1 C13 46.13(6) . . ?
Ni1 Li1 H13 65.7(5) . . ?
O2 Li1 Ni1 152.16(14) . . ?
O2 Li1 C1 115.61(13) . . ?
O2 Li1 C2 103.64(11) . . ?
O2 Li1 C13 118.99(14) . . ?
O2 Li1 H13 107.2(5) . . ?
O1 Li1 Ni1 102.68(11) . . ?
O1 Li1 O2 103.97(13) . . ?
O1 Li1 C1 130.82(15) . . ?
O1 Li1 C2 111.87(14) . . ?
O1 Li1 C13 102.49(12) . . ?
O1 Li1 H13 88.2(5) . . ?
C1 Li1 Ni1 48.06(6) . . ?
C1 Li1 C2 33.14(6) . . ?
C1 Li1 C13 83.37(9) . . ?
C1 Li1 H13 105.6(5) . . ?
C2 Li1 H13 137.5(5) . . ?
C13 Li1 C2 115.46(10) . . ?
C13 Li1 H13 22.3(5) . . ?
C37 C36A H36C 110.6 . . ?
C37 C36A H36D 110.6 . . ?
C35 C36A C37 105.9(9) . . ?
C35 C36A H36C 110.6 . . ?
C35 C36A H36D 110.6 . . ?
H36C C36A H36D 108.7 . . ?
O1 C30A H30C 110.2 . . ?
O1 C30A H30D 110.2 . . ?
C29 C30A O1 107.6(8) . . ?
C29 C30A H30C 110.2 . . ?
C29 C30A H30D 110.2 . . ?
H30C C30A H30D 108.5 . . ?
C34 C33A H33C 109.9 . . ?
C34 C33A H33D 109.9 . . ?
C32 C33A C34 109.1(8) . . ?
C32 C33A H33C 109.9 . . ?
C32 C33A H33D 109.9 . . ?
H33C C33A H33D 108.3 . . ?
C40 C41A H41C 110.9 . . ?
C40 C41A H41D 110.9 . . ?
C40 C41A C42A 104.3(11) . . ?
H41C C41A H41D 108.9 . . ?
C42A C41A H41C 110.9 . . ?
C42A C41A H41D 110.9 . . ?
O4 C42A C41A 104.6(12) . . ?
O4 C42A H42C 110.8 . . ?
O4 C42A H42D 110.8 . . ?
C41A C42A H42C 110.8 . . ?
C41A C42A H42D 110.8 . . ?
H42C C42A H42D 108.9 . . ?

loop_
_geom_bond_atom_site_label_1
_geom_bond_atom_site_label_2
_geom_bond_distance
_geom_bond_site_symmetry_2
_geom_bond_publ_flag
Ni1 C1 1.9553(13) . ?
Ni1 C14 1.9755(13) . ?
Ni1 C7 1.9517(13) . ?
Ni1 C13 1.9829(13) . ?
Ni1 Li2 2.605(2) . ?
Ni1 Li1 2.515(3) . ?
O4 C39 1.433(2) . ?
O4 C42 1.466(3) . ?
O4 Li2 1.945(3) . ?
O4 C42A 1.362(11) . ?
O2 C31 1.439(2) . ?
O2 C34 1.436(2) . ?
O2 Li1 1.926(3) . ?
O1 C27 1.448(2) . ?
O1 C30 1.435(2) . ?
O1 Li1 1.914(3) . ?
O1 C30A 1.463(10) . ?
O3 C38 1.440(2) . ?
O3 C35 1.425(2) . ?
O3 Li2 1.951(3) . ?
C1 C6 1.4207(18) . ?
C1 C2 1.4164(18) . ?
C1 Li2 2.330(3) . ?
C1 Li1 2.249(3) . ?
C14 H14 1.0000 . ?
C14 C15 1.4487(19) . ?
C14 C13 1.4536(19) . ?
C7 C12 1.4079(19) . ?
C7 C8 1.412(2) . ?
C7 Li2 2.256(3) . ?
C15 C20 1.4195(19) . ?
C15 C16 1.410(2) . ?
C6 H6 0.9500 . ?
C6 C5 1.388(2) . ?
C2 H2 0.9500 . ?
C2 C3 1.398(2) . ?
C2 Li1 2.586(3) . ?
C12 H12 0.9500 . ?
C12 C11 1.399(2) . ?
C13 C26 1.460(2) . ?
C13 Li1 2.546(3) . ?
C13 H13 0.978(19) . ?
C20 C21 1.476(2) . ?
C20 C19 1.405(2) . ?
C26 C21 1.411(2) . ?
C26 C25 1.402(2) . ?
C21 C22 1.405(2) . ?
C5 H5 0.9500 . ?
C5 C4 1.385(2) . ?
C8 H8 0.9500 . ?
C8 C9 1.391(2) . ?
C3 H3 0.9500 . ?
C3 C4 1.376(2) . ?
C16 H16 0.9500 . ?
C16 C17 1.377(2) . ?
C4 H4 0.9500 . ?
C17 H17 0.9500 . ?
C17 C18 1.381(3) . ?
C11 H11 0.9500 . ?
C11 C10 1.377(3) . ?
C19 H19 0.9500 . ?
C19 C18 1.381(3) . ?
C9 H9 0.9500 . ?
C9 C10 1.376(3) . ?
C18 H18 0.9500 . ?
C10 H10 0.9500 . ?
C22 H22 0.9500 . ?
C22 C23 1.374(3) . ?
C25 H25 0.9500 . ?
C25 C24 1.388(3) . ?
C27 H27A 0.9900 . ?
C27 H27B 0.9900 . ?
C27 C28 1.494(2) . ?
C23 H23 0.9500 . ?
C23 C24 1.385(3) . ?
C24 H24 0.9500 . ?
C38 H38A 0.9900 . ?
C38 H38B 0.9900 . ?
C38 C37 1.500(3) . ?
C31 H31A 0.9900 . ?
C31 H31B 0.9900 . ?
C31 C32 1.499(4) . ?
C39 H39A 0.9900 . ?
C39 H39B 0.9900 . ?
C39 C40 1.486(3) . ?
C28 H28A 0.9900 . ?
C28 H28B 0.9900 . ?
C28 C29 1.503(3) . ?
C34 H34A 0.9900 . ?
C34 H34B 0.9900 . ?
C34 H34C 0.9900 . ?
C34 H34D 0.9900 . ?
C34 C33 1.510(3) . ?
C34 C33A 1.525(12) . ?
C37 H37A 0.9900 . ?
C37 H37B 0.9900 . ?
C37 H37C 0.9900 . ?
C37 H37D 0.9900 . ?
C37 C36 1.514(4) . ?
C37 C36A 1.508(14) . ?
C30 H30A 0.9900 . ?
C30 H30B 0.9900 . ?
C30 C29 1.512(3) . ?
C42 H42A 0.9900 . ?
C42 H42B 0.9900 . ?
C42 C41 1.509(4) . ?
C29 H29A 0.9900 . ?
C29 H29B 0.9900 . ?
C29 H29C 0.9900 . ?
C29 H29D 0.9900 . ?
C29 C30A 1.436(12) . ?
C41 H41A 0.9900 . ?
C41 H41B 0.9900 . ?
C41 C40 1.516(4) . ?
C36 H36A 0.9900 . ?
C36 H36B 0.9900 . ?
C36 C35 1.509(4) . ?
C35 H35A 0.9900 . ?
C35 H35B 0.9900 . ?
C35 H35C 0.9900 . ?
C35 H35D 0.9900 . ?
C35 C36A 1.434(13) . ?
C33 H33A 0.9900 . ?
C33 H33B 0.9900 . ?
C33 C32 1.538(5) . ?
C32 H32A 0.9900 . ?
C32 H32B 0.9900 . ?
C32 H32C 0.9900 . ?
C32 H32D 0.9900 . ?
C32 C33A 1.357(12) . ?
C40 H40A 0.9900 . ?
C40 H40B 0.9900 . ?
C40 H40C 0.9900 . ?
C40 H40D 0.9900 . ?
C40 C41A 1.424(14) . ?
Li1 H13 2.199(18) . ?
C36A H36C 0.9900 . ?
C36A H36D 0.9900 . ?
C30A H30C 0.9900 . ?
C30A H30D 0.9900 . ?
C33A H33C 0.9900 . ?
C33A H33D 0.9900 . ?
C41A H41C 0.9900 . ?
C41A H41D 0.9900 . ?
C41A C42A 1.489(15) . ?
C42A H42C 0.9900 . ?
C42A H42D 0.9900 . ?

loop_
_geom_torsion_atom_site_label_1
_geom_torsion_atom_site_label_2
_geom_torsion_atom_site_label_3
_geom_torsion_atom_site_label_4
_geom_torsion
_geom_torsion_site_symmetry_1
_geom_torsion_site_symmetry_2
_geom_torsion_site_symmetry_3
_geom_torsion_site_symmetry_4
_geom_torsion_publ_flag
Ni1 C1 C6 C5 -175.55(12) . . . . ?
Ni1 C1 C2 C3 176.30(11) . . . . ?
Ni1 C1 C2 Li1 -65.15(11) . . . . ?
Ni1 C14 C15 C20 -72.99(14) . . . . ?
Ni1 C14 C15 C16 106.56(12) . . . . ?
Ni1 C14 C13 C26 104.63(12) . . . . ?
Ni1 C14 C13 Li1 -40.42(10) . . . . ?
Ni1 C7 C12 C11 -167.84(12) . . . . ?
Ni1 C7 C8 C9 168.67(14) . . . . ?
Ni1 C13 C26 C21 72.80(14) . . . . ?
Ni1 C13 C26 C25 -106.21(14) . . . . ?
O4 C39 C40 C41 17.5(3) . . . . ?
O4 C39 C40 C41A -1.1(10) . . . . ?
O4 C42 C41 C40 30.9(5) . . . . ?
O2 C31 C32 C33 -37.6(3) . . . . ?
O2 C31 C32 C33A -6.8(11) . . . . ?
O2 C34 C33 C32 -25.4(3) . . . . ?
O2 C34 C33A C32 23.1(15) . . . . ?
O1 C27 C28 C29 21.0(2) . . . . ?
O1 C30 C29 C28 -22.4(3) . . . . ?
O3 C38 C37 C36 -27.5(3) . . . . ?
O3 C38 C37 C36A -1.2(12) . . . . ?
O3 C35 C36A C37 9.4(19) . . . . ?
C1 C6 C5 C4 -1.4(2) . . . . ?
C1 C2 C3 C4 -1.0(2) . . . . ?
C14 C15 C20 C21 -3.36(18) . . . . ?
C14 C15 C20 C19 177.42(13) . . . . ?
C14 C15 C16 C17 -177.74(13) . . . . ?
C14 C13 C26 C21 -3.87(19) . . . . ?
C14 C13 C26 C25 177.11(13) . . . . ?
C7 C12 C11 C10 -0.5(3) . . . . ?
C7 C8 C9 C10 1.0(3) . . . . ?
C15 C14 C13 Ni1 -106.02(11) . . . . ?
C15 C14 C13 C26 -1.40(18) . . . . ?
C15 C14 C13 Li1 -146.44(12) . . . . ?
C15 C20 C21 C26 -1.91(18) . . . . ?
C15 C20 C21 C22 179.99(13) . . . . ?
C15 C20 C19 C18 1.1(2) . . . . ?
C15 C16 C17 C18 -0.3(2) . . . . ?
C6 C1 C2 C3 -0.28(19) . . . . ?
C6 C1 C2 Li1 118.27(13) . . . . ?
C6 C5 C4 C3 0.0(2) . . . . ?
C2 C1 C6 C5 1.4(2) . . . . ?
C2 C3 C4 C5 1.1(2) . . . . ?
C12 C7 C8 C9 -2.1(2) . . . . ?
C12 C11 C10 C9 -0.8(3) . . . . ?
C13 C14 C15 C20 4.99(18) . . . . ?
C13 C14 C15 C16 -175.46(12) . . . . ?
C13 C26 C21 C20 5.53(19) . . . . ?
C13 C26 C21 C22 -176.31(13) . . . . ?
C13 C26 C25 C24 176.57(15) . . . . ?
C20 C15 C16 C17 1.8(2) . . . . ?
C20 C21 C22 C23 176.97(15) . . . . ?
C20 C19 C18 C17 0.4(2) . . . . ?
C26 C21 C22 C23 -1.1(2) . . . . ?
C26 C25 C24 C23 0.5(3) . . . . ?
C21 C20 C19 C18 -178.10(14) . . . . ?
C21 C26 C25 C24 -2.5(2) . . . . ?
C21 C22 C23 C24 -0.8(3) . . . . ?
C8 C7 C12 C11 1.8(2) . . . . ?
C8 C9 C10 C11 0.6(3) . . . . ?
C16 C15 C20 C21 177.08(12) . . . . ?
C16 C15 C20 C19 -2.13(19) . . . . ?
C16 C17 C18 C19 -0.8(2) . . . . ?
C19 C20 C21 C26 177.27(13) . . . . ?
C19 C20 C21 C22 -0.8(2) . . . . ?
C22 C23 C24 C25 1.1(3) . . . . ?
C25 C26 C21 C20 -175.43(13) . . . . ?
C25 C26 C21 C22 2.7(2) . . . . ?
C27 O1 C30 C29 36.3(2) . . . . ?
C27 O1 C30A C29 -27.5(13) . . . . ?
C27 C28 C29 C30 0.7(3) . . . . ?
C27 C28 C29 C30A -36.5(8) . . . . ?
C38 O3 C35 C36 16.6(3) . . . . ?
C38 O3 C35 C36A -10.6(13) . . . . ?
C38 C37 C36 C35 36.4(4) . . . . ?
C38 C37 C36A C35 -4.9(19) . . . . ?
C31 O2 C34 C33 2.6(3) . . . . ?
C31 O2 C34 C33A -27.5(9) . . . . ?
C31 C32 C33A C34 -10.2(16) . . . . ?
C39 O4 C42 C41 -21.4(5) . . . . ?
C39 O4 C42A C41A 35.8(19) . . . . ?
C39 C40 C41A C42A 22(2) . . . . ?
C28 C29 C30A O1 39.1(12) . . . . ?
C34 O2 C31 C32 22.3(2) . . . . ?
C34 C33 C32 C31 37.9(3) . . . . ?
C37 C36 C35 O3 -33.0(4) . . . . ?
C30 O1 C27 C28 -36.0(2) . . . . ?
C42 O4 C39 C40 2.5(3) . . . . ?
C42 C41 C40 C39 -29.8(5) . . . . ?
C35 O3 C38 C37 7.1(2) . . . . ?
C40 C41A C42A O4 -37(3) . . . . ?
Li2 O4 C39 C40 147.35(19) . . . . ?
Li2 O4 C42 C41 -165.9(3) . . . . ?
Li2 O4 C42A C41A -131.6(12) . . . . ?
Li2 O3 C38 C37 -173.14(17) . . . . ?
Li2 O3 C35 C36 -163.2(3) . . . . ?
Li2 O3 C35 C36A 169.6(12) . . . . ?
Li2 C1 C6 C5 -100.24(16) . . . . ?
Li2 C1 C2 C3 99.82(15) . . . . ?
Li2 C1 C2 Li1 -141.64(11) . . . . ?
Li2 C7 C12 C11 110.29(16) . . . . ?
Li2 C7 C8 C9 -111.16(17) . . . . ?
Li1 O2 C31 C32 -144.60(19) . . . . ?
Li1 O2 C34 C33 169.2(2) . . . . ?
Li1 O2 C34 C33A 139.1(9) . . . . ?
Li1 O1 C27 C28 161.99(16) . . . . ?
Li1 O1 C30 C29 -164.47(18) . . . . ?
Li1 O1 C30A C29 176.2(5) . . . . ?
Li1 C1 C6 C5 99.94(17) . . . . ?
Li1 C1 C2 C3 -118.55(15) . . . . ?
Li1 C2 C3 C4 -77.4(2) . . . . ?
Li1 C13 C26 C21 144.72(12) . . . . ?
Li1 C13 C26 C25 -34.30(17) . . . . ?
C30A O1 C27 C28 3.0(9) . . . . ?
C42A O4 C39 C40 -22.2(10) . . . . ?

loop_
_exptl_oxdiff_crystal_face_indexfrac_h
_exptl_oxdiff_crystal_face_indexfrac_k
_exptl_oxdiff_crystal_face_indexfrac_l
_exptl_oxdiff_crystal_face_x
_exptl_oxdiff_crystal_face_y
_exptl_oxdiff_crystal_face_z
-0.9985 -0.9983 0.9983 -0.0737 0.0203 -0.0123
0.9985 0.9983 -0.9983 0.0737 -0.0203 0.0123
-0.0000 -0.9983 0.9984 -0.0528 0.0016 -0.0451
0.0000 0.9983 -0.9984 0.0528 -0.0016 0.0451
0.9985 -0.0001 -0.9983 0.0448 0.0120 -0.0246
-0.9985 0.0001 0.9983 -0.0448 -0.0120 0.0246
0.9984 -0.9984 0.9984 -0.0319 -0.0171 -0.0779
-0.9984 0.9984 -0.9984 0.0319 0.0171 0.0779
-0.0001 0.0000 0.9984 -0.0238 -0.0307 -0.0082
0.0001 -0.0000 -0.9984 0.0238 0.0307 0.0082
-0.9986 0.9984 0.9984 -0.0158 -0.0443 0.0616
0.9983 -0.0000 0.9984 -0.0029 -0.0494 -0.0409
0.0002 -0.9984 -0.9984 -0.0051 0.0630 -0.0288
-0.9982 -0.9983 -0.9985 -0.0260 0.0817 0.0040
-0.9985 0.9984 -0.0000 0.0080 -0.0136 0.0697
-0.9984 -0.9983 -0.0001 -0.0499 0.0510 -0.0041
0.9984 0.9983 0.0001 0.0499 -0.0510 0.0041
0.0001 -0.9984 -0.0000 -0.0289 0.0323 -0.0369
-0.9984 0.0000 -0.0001 -0.0209 0.0187 0.0328
